data_1556264
loop_
_publ_author_name
'Metzler, Lukas'
'Reichenbach, Thomas'
'Br\"ugner, Oliver'
'Komber, Hartmut'
'Lombeck, Florian'
'M\"ullers, Stefan'
'Hanselmann, Ralf'
'Hillebrecht, Harald'
'Walter, Michael'
'Sommer, Michael'

_publ_section_title
;
 High molecular weight mechanochromic spiropyran main chain copolymers via
 reproducible microwave-assisted Suzuki polycondensation
;
_journal_issue 19
_journal_name_full 'Polymer Chemistry'
_journal_page_first 3694
_journal_paper_doi 10.1039/C5PY00141B
_journal_volume 6
_journal_year 2015
_chemical_formula_sum 'C34 H52 B2 O6'
_chemical_formula_weight 578.37
_space_group_crystal_system triclinic
_space_group_IT_number 2
_space_group_name_Hall '-P 1'
_space_group_name_H-M_alt 'P -1'
_atom_sites_solution_hydrogens geom
_audit_creation_method SHELXL-2013
_audit_update_record
;
2014-11-16 deposited with the CCDC.
2015-04-01 downloaded from the CCDC.
;
_cell_angle_alpha 96.1850(10)
_cell_angle_beta 99.296(2)
_cell_angle_gamma 109.8680(10)
_cell_formula_units_Z 2
_cell_length_a 9.7994(3)
_cell_length_b 12.6632(3)
_cell_length_c 14.5262(4)
_cell_measurement_reflns_used 27301
_cell_measurement_temperature 100(2)
_cell_measurement_theta_max 25
_cell_measurement_theta_min 2
_cell_volume 1647.14(8)
_computing_cell_refinement 'Bruker SAINT'
_computing_data_collection 'Bruker APEX2'
_computing_data_reduction 'Bruker SAINT'
_computing_molecular_graphics 'Diamond (Crystal impact, 2005)'
_computing_publication_material 'SHELXL-2013 (Sheldrick, 2013)'
_computing_structure_refinement 'SHELXL-2013 (Sheldrick, 2013)'
_computing_structure_solution 'SHELXL-2013 (Sheldrick, 2013)'
_diffrn_ambient_temperature 100(2)
_diffrn_measured_fraction_theta_full 0.975
_diffrn_measured_fraction_theta_max 0.999
_diffrn_measurement_device_type 'Bruker APEX-II CCD'
_diffrn_measurement_method 'omega and phi scans'
_diffrn_radiation_monochromator graphite
_diffrn_radiation_source microsource
_diffrn_radiation_type MoK\a
_diffrn_radiation_wavelength 0.71073
_diffrn_reflns_av_R_equivalents 0.0367
_diffrn_reflns_av_unetI/netI 0.0282
_diffrn_reflns_Laue_measured_fraction_full 0.975
_diffrn_reflns_Laue_measured_fraction_max 0.999
_diffrn_reflns_limit_h_max 11
_diffrn_reflns_limit_h_min -11
_diffrn_reflns_limit_k_max 15
_diffrn_reflns_limit_k_min -15
_diffrn_reflns_limit_l_max 17
_diffrn_reflns_limit_l_min -17
_diffrn_reflns_number 27304
_diffrn_reflns_point_group_measured_fraction_full 0.975
_diffrn_reflns_point_group_measured_fraction_max 0.999
_diffrn_reflns_theta_full 25.242
_diffrn_reflns_theta_max 24.999
_diffrn_reflns_theta_min 1.443
_exptl_absorpt_coefficient_mu 0.077
_exptl_absorpt_correction_T_max 0.896
_exptl_absorpt_correction_T_min 0.762
_exptl_absorpt_correction_type multi-scan
_exptl_absorpt_process_details program_SADABS
_exptl_crystal_colour colourless
_exptl_crystal_density_diffrn 1.166
_exptl_crystal_description irregular
_exptl_crystal_F_000 628
_exptl_crystal_recrystallization_method 'Re-crystallisation from solvent: toluene'
_exptl_crystal_size_max 0.2
_exptl_crystal_size_mid 0.15
_exptl_crystal_size_min 0.1
_refine_diff_density_max 0.267
_refine_diff_density_min -0.223
_refine_diff_density_rms 0.044
_refine_ls_extinction_coef 0.0007(5)
_refine_ls_extinction_expression Fc^*^=kFc[1+0.001xFc^2^\l^3^/sin(2\q)]^-1/4^
_refine_ls_extinction_method SHELXL
_refine_ls_goodness_of_fit_ref 1.057
_refine_ls_hydrogen_treatment constr
_refine_ls_matrix_type full
_refine_ls_number_parameters 388
_refine_ls_number_reflns 5811
_refine_ls_number_restraints 0
_refine_ls_restrained_S_all 1.057
_refine_ls_R_factor_all 0.0541
_refine_ls_R_factor_gt 0.0423
_refine_ls_shift/su_max 0.011
_refine_ls_shift/su_mean 0.002
_refine_ls_structure_factor_coef Fsqd
_refine_ls_weighting_details
;
w=1/[\s^2^(Fo^2^)+(0.0450P)^2^+1.1000P] where P=(Fo^2^+2Fc^2^)/3
;
_refine_ls_weighting_scheme calc
_refine_ls_wR_factor_gt 0.1169
_refine_ls_wR_factor_ref 0.1214
_reflns_Friedel_coverage 0.000
_reflns_number_gt 4733
_reflns_number_total 5811
_reflns_threshold_expression 'I > 2\s(I)'
_cod_data_source_file c5py00141b1.cif
_cod_data_source_block HH_Sommer_TT
_cod_database_code 1556264
_shelxl_version_number 2013-4

loop_
_space_group_symop_operation_xyz
'x, y, z'
'-x, -y, -z'

loop_
_atom_site_label
_atom_site_type_symbol
_atom_site_fract_x
_atom_site_fract_y
_atom_site_fract_z
_atom_site_U_iso_or_equiv
_atom_site_adp_type
_atom_site_occupancy
_atom_site_site_symmetry_order
_atom_site_calc_flag
_atom_site_refinement_flags_posn
_atom_site_refinement_flags_adp
O1 O 0.32778(13) 1.51108(10) 0.66140(8) 0.0203(3) Uani 1 1 d . .
O2 O 0.75659(12) 1.26360(10) 0.87717(8) 0.0189(3) Uani 1 1 d . .
O3 O 0.74106(13) 0.24909(10) 1.13349(8) 0.0192(3) Uani 1 1 d . .
O4 O 1.15278(13) 0.01389(10) 1.37835(8) 0.0213(3) Uani 1 1 d . .
O5 O 0.56009(13) 1.61851(10) 0.64431(8) 0.0203(3) Uani 1 1 d . .
O6 O 0.94567(13) -0.14252(10) 1.30831(8) 0.0217(3) Uani 1 1 d . .
C1 C 0.2576(2) 1.50827(16) 0.49507(12) 0.0240(4) Uani 1 1 d . .
H1 H 0.3367 1.4814 0.4827 0.036 Uiso 1 1 calc R U
H7 H 0.2375 1.5524 0.4467 0.036 Uiso 1 1 calc R U
H8 H 0.1674 1.4427 0.4931 0.036 Uiso 1 1 calc R U
C2 C 0.30638(19) 1.58342(14) 0.59259(11) 0.0185(4) Uani 1 1 d . .
C3 C 0.54595(19) 1.45466(14) 0.73546(11) 0.0182(4) Uani 1 1 d . .
C4 C 0.46122(19) 1.35629(15) 0.76457(11) 0.0192(4) Uani 1 1 d . .
H45 H 0.3562 1.3337 0.7514 0.023 Uiso 1 1 calc R U
C5 C 0.52644(19) 1.29041(15) 0.81241(11) 0.0193(4) Uani 1 1 d . .
H46 H 0.4664 1.2240 0.8319 0.023 Uiso 1 1 calc R U
C6 C 0.68025(19) 1.32229(14) 0.83171(11) 0.0170(4) Uani 1 1 d . .
C7 C 0.67104(19) 1.15303(14) 0.89388(11) 0.0180(4) Uani 1 1 d . .
H44 H 0.5998 1.1074 0.8350 0.022 Uiso 1 1 calc R U
H43 H 0.6143 1.1609 0.9431 0.022 Uiso 1 1 calc R U
C8 C 0.77710(19) 1.09432(14) 0.92649(11) 0.0183(4) Uani 1 1 d . .
H11 H 0.8417 1.1366 0.9885 0.022 Uiso 1 1 calc R U
H10 H 0.8412 1.0945 0.8803 0.022 Uiso 1 1 calc R U
C9 C 0.69150(19) 0.97203(14) 0.93556(12) 0.0195(4) Uani 1 1 d . .
H12 H 0.6289 0.9302 0.8729 0.023 Uiso 1 1 calc R U
H42 H 0.6246 0.9727 0.9797 0.023 Uiso 1 1 calc R U
C10 C 0.79087(18) 0.90801(14) 0.97118(12) 0.0192(4) Uani 1 1 d . .
H41 H 0.8621 0.9112 0.9294 0.023 Uiso 1 1 calc R U
H40 H 0.8486 0.9466 1.0357 0.023 Uiso 1 1 calc R U
C11 C 0.70282(19) 0.78359(14) 0.97361(12) 0.0208(4) Uani 1 1 d . .
H39 H 0.6522 0.7436 0.9082 0.025 Uiso 1 1 calc R U
H13 H 0.6254 0.7804 1.0105 0.025 Uiso 1 1 calc R U
C12 C 0.79875(19) 0.72123(15) 1.01708(12) 0.0217(4) Uani 1 1 d . .
H37 H 0.8747 0.7229 0.9793 0.026 Uiso 1 1 calc R U
H38 H 0.8513 0.7623 1.0820 0.026 Uiso 1 1 calc R U
C13 C 0.71044(19) 0.59758(14) 1.02171(11) 0.0188(4) Uani 1 1 d . .
H14 H 0.6594 0.5558 0.9568 0.023 Uiso 1 1 calc R U
H15 H 0.6336 0.5955 1.0588 0.023 Uiso 1 1 calc R U
C14 C 0.80890(19) 0.53768(15) 1.06699(12) 0.0208(4) Uani 1 1 d . .
H16 H 0.8789 0.5329 1.0261 0.025 Uiso 1 1 calc R U
H36 H 0.8682 0.5844 1.1289 0.025 Uiso 1 1 calc R U
C15 C 0.72208(19) 0.41795(14) 1.08203(11) 0.0188(4) Uani 1 1 d . .
H17 H 0.6569 0.4222 1.1267 0.023 Uiso 1 1 calc R U
H35 H 0.6585 0.3715 1.0210 0.023 Uiso 1 1 calc R U
C16 C 0.82750(19) 0.36190(14) 1.12140(12) 0.0189(4) Uani 1 1 d . .
H33 H 0.8932 0.3576 1.0772 0.023 Uiso 1 1 calc R U
H34 H 0.8902 0.4072 1.1830 0.023 Uiso 1 1 calc R U
C17 C 0.81643(19) 0.18773(14) 1.17580(11) 0.0168(4) Uani 1 1 d . .
C18 C 0.72874(19) 0.08023(14) 1.18842(11) 0.0192(4) Uani 1 1 d . .
H18 H 0.6240 0.0535 1.1672 0.023 Uiso 1 1 calc R U
C19 C 0.79443(19) 0.01246(15) 1.23183(12) 0.0207(4) Uani 1 1 d . .
H19 H 0.7335 -0.0611 1.2395 0.025 Uiso 1 1 calc R U
C20 C 0.94844(19) 0.04933(15) 1.26494(11) 0.0189(4) Uani 1 1 d . .
C21 C 1.18479(19) -0.08398(14) 1.40630(11) 0.0190(4) Uani 1 1 d . .
C22 C 1.2600(2) -0.05267(16) 1.51079(12) 0.0267(4) Uani 1 1 d . .
H26 H 1.3552 0.0107 1.5198 0.040 Uiso 1 1 calc R U
H25 H 1.2773 -0.1187 1.5322 0.040 Uiso 1 1 calc R U
H2 H 1.1961 -0.0298 1.5476 0.040 Uiso 1 1 calc R U
C23 C 0.4897(2) 1.77690(15) 0.68779(12) 0.0235(4) Uani 1 1 d . .
H52 H 0.4606 1.7472 0.7441 0.035 Uiso 1 1 calc R U
H51 H 0.4303 1.8217 0.6665 0.035 Uiso 1 1 calc R U
H3 H 0.5951 1.8255 0.7034 0.035 Uiso 1 1 calc R U
C24 C 0.46316(19) 1.67800(15) 0.60928(11) 0.0185(4) Uani 1 1 d . .
C25 C 0.1847(2) 1.62548(16) 0.61339(12) 0.0231(4) Uani 1 1 d . .
H5 H 0.0910 1.5604 0.6036 0.035 Uiso 1 1 calc R U
H6 H 0.1729 1.6782 0.5707 0.035 Uiso 1 1 calc R U
H4 H 0.2115 1.6650 0.6792 0.035 Uiso 1 1 calc R U
C26 C 0.70078(19) 1.48507(14) 0.75652(11) 0.0190(4) Uani 1 1 d . .
H9 H 0.7612 1.5516 0.7374 0.023 Uiso 1 1 calc R U
C27 C 0.76744(19) 1.42097(14) 0.80427(11) 0.0182(4) Uani 1 1 d . .
H47 H 0.8725 1.4440 0.8184 0.022 Uiso 1 1 calc R U
C28 C 1.03368(19) 0.15726(15) 1.25136(12) 0.0221(4) Uani 1 1 d . .
H21 H 1.1383 0.1848 1.2736 0.027 Uiso 1 1 calc R U
C29 C 0.96983(19) 0.22576(15) 1.20618(12) 0.0221(4) Uani 1 1 d . .
H20 H 1.0307 0.2981 1.1961 0.026 Uiso 1 1 calc R U
C30 C 1.02828(19) -0.18115(15) 1.38235(11) 0.0191(4) Uani 1 1 d . .
C31 C 1.0257(2) -0.29728(15) 1.34143(12) 0.0249(4) Uani 1 1 d . .
H22 H 0.9236 -0.3526 1.3277 0.037 Uiso 1 1 calc R U
H23 H 1.0886 -0.3217 1.3873 0.037 Uiso 1 1 calc R U
H24 H 1.0632 -0.2926 1.2828 0.037 Uiso 1 1 calc R U
C32 C 1.2904(2) -0.10423(16) 1.34647(12) 0.0251(4) Uani 1 1 d . .
H27 H 1.2402 -0.1250 1.2795 0.038 Uiso 1 1 calc R U
H28 H 1.3205 -0.1663 1.3656 0.038 Uiso 1 1 calc R U
H29 H 1.3783 -0.0345 1.3558 0.038 Uiso 1 1 calc R U
C33 C 0.9458(2) -0.19016(16) 1.46299(13) 0.0269(4) Uani 1 1 d . .
H31 H 0.9459 -0.1149 1.4873 0.040 Uiso 1 1 calc R U
H30 H 0.9951 -0.2179 1.5139 0.040 Uiso 1 1 calc R U
H32 H 0.8432 -0.2435 1.4397 0.040 Uiso 1 1 calc R U
C34 C 0.5081(2) 1.72205(16) 0.52133(12) 0.0251(4) Uani 1 1 d . .
H49 H 0.6092 1.7791 0.5385 0.038 Uiso 1 1 calc R U
H50 H 0.4395 1.7570 0.4938 0.038 Uiso 1 1 calc R U
H48 H 0.5047 1.6585 0.4749 0.038 Uiso 1 1 calc R U
B1 B 0.4763(2) 1.52883(17) 0.68027(13) 0.0182(4) Uani 1 1 d . .
B2 B 1.0174(2) -0.02766(17) 1.31714(13) 0.0193(4) Uani 1 1 d . .

loop_
_atom_site_aniso_label
_atom_site_aniso_U_11
_atom_site_aniso_U_22
_atom_site_aniso_U_33
_atom_site_aniso_U_23
_atom_site_aniso_U_13
_atom_site_aniso_U_12
O1 0.0203(6) 0.0195(6) 0.0236(6) 0.0097(5) 0.0028(5) 0.0094(5)
O2 0.0182(6) 0.0150(6) 0.0250(6) 0.0072(5) 0.0018(5) 0.0079(5)
O3 0.0182(6) 0.0160(6) 0.0247(6) 0.0083(5) 0.0021(5) 0.0078(5)
O4 0.0235(7) 0.0171(6) 0.0240(6) 0.0056(5) -0.0005(5) 0.0102(5)
O5 0.0205(6) 0.0198(6) 0.0261(6) 0.0087(5) 0.0056(5) 0.0124(5)
O6 0.0216(7) 0.0190(6) 0.0250(6) 0.0061(5) -0.0011(5) 0.0103(6)
C1 0.0258(10) 0.0242(10) 0.0232(9) 0.0022(7) 0.0010(7) 0.0128(8)
C2 0.0219(9) 0.0175(9) 0.0196(8) 0.0074(7) 0.0034(7) 0.0107(8)
C3 0.0211(9) 0.0186(9) 0.0169(8) 0.0016(7) 0.0030(7) 0.0104(8)
C4 0.0160(9) 0.0227(9) 0.0196(8) 0.0023(7) 0.0018(7) 0.0092(8)
C5 0.0207(9) 0.0173(9) 0.0205(8) 0.0050(7) 0.0047(7) 0.0072(8)
C6 0.0216(9) 0.0165(9) 0.0152(7) 0.0018(6) 0.0017(6) 0.0110(8)
C7 0.0208(9) 0.0150(8) 0.0208(8) 0.0062(7) 0.0062(7) 0.0079(8)
C8 0.0203(9) 0.0179(9) 0.0184(8) 0.0047(7) 0.0033(7) 0.0090(8)
C9 0.0195(9) 0.0197(9) 0.0217(8) 0.0055(7) 0.0037(7) 0.0099(8)
C10 0.0178(9) 0.0185(9) 0.0221(8) 0.0050(7) 0.0030(7) 0.0079(8)
C11 0.0192(9) 0.0188(9) 0.0258(9) 0.0066(7) 0.0034(7) 0.0085(8)
C12 0.0190(9) 0.0201(9) 0.0275(9) 0.0072(7) 0.0037(7) 0.0087(8)
C13 0.0194(9) 0.0183(9) 0.0203(8) 0.0047(7) 0.0029(7) 0.0091(8)
C14 0.0207(9) 0.0196(9) 0.0241(9) 0.0069(7) 0.0038(7) 0.0092(8)
C15 0.0196(9) 0.0201(9) 0.0187(8) 0.0047(7) 0.0031(7) 0.0098(8)
C16 0.0193(9) 0.0160(9) 0.0221(8) 0.0077(7) 0.0036(7) 0.0064(8)
C17 0.0216(9) 0.0173(9) 0.0147(7) 0.0036(6) 0.0024(6) 0.0114(8)
C18 0.0174(9) 0.0175(9) 0.0223(8) 0.0032(7) 0.0014(7) 0.0072(8)
C19 0.0230(9) 0.0160(9) 0.0234(8) 0.0053(7) 0.0038(7) 0.0073(8)
C20 0.0212(9) 0.0209(9) 0.0171(8) 0.0028(7) 0.0037(7) 0.0110(8)
C21 0.0242(9) 0.0180(9) 0.0189(8) 0.0057(7) 0.0024(7) 0.0130(8)
C22 0.0324(11) 0.0269(10) 0.0224(9) 0.0046(8) -0.0010(8) 0.0159(9)
C23 0.0248(10) 0.0189(9) 0.0269(9) 0.0025(7) 0.0027(7) 0.0098(8)
C24 0.0209(9) 0.0186(9) 0.0205(8) 0.0064(7) 0.0039(7) 0.0123(8)
C25 0.0224(10) 0.0242(10) 0.0271(9) 0.0075(7) 0.0054(7) 0.0130(8)
C26 0.0207(9) 0.0148(8) 0.0216(8) 0.0044(7) 0.0043(7) 0.0064(8)
C27 0.0158(9) 0.0177(9) 0.0208(8) 0.0014(7) 0.0018(7) 0.0072(7)
C28 0.0167(9) 0.0249(10) 0.0255(9) 0.0055(7) 0.0018(7) 0.0093(8)
C29 0.0209(10) 0.0179(9) 0.0275(9) 0.0082(7) 0.0041(7) 0.0065(8)
C30 0.0230(9) 0.0194(9) 0.0185(8) 0.0055(7) 0.0022(7) 0.0127(8)
C31 0.0278(10) 0.0202(9) 0.0273(9) 0.0023(7) 0.0015(8) 0.0120(8)
C32 0.0230(10) 0.0297(10) 0.0265(9) 0.0076(8) 0.0056(7) 0.0134(9)
C33 0.0310(11) 0.0264(10) 0.0312(10) 0.0111(8) 0.0126(8) 0.0157(9)
C34 0.0294(10) 0.0251(10) 0.0275(9) 0.0114(8) 0.0097(8) 0.0147(9)
B1 0.0212(10) 0.0176(10) 0.0163(9) 0.0008(7) 0.0027(7) 0.0089(9)
B2 0.0225(10) 0.0202(10) 0.0167(9) 0.0023(8) 0.0038(8) 0.0103(9)

loop_
_atom_type_symbol
_atom_type_description
_atom_type_scat_dispersion_real
_atom_type_scat_dispersion_imag
_atom_type_scat_source
C C 0.0033 0.0016 'International Tables Vol C Tables 4.2.6.8 and 6.1.1.4'
H H 0.0000 0.0000 'International Tables Vol C Tables 4.2.6.8 and 6.1.1.4'
O O 0.0106 0.0060 'International Tables Vol C Tables 4.2.6.8 and 6.1.1.4'
B B 0.0013 0.0007 'International Tables Vol C Tables 4.2.6.8 and 6.1.1.4'

loop_
_geom_angle_atom_site_label_1
_geom_angle_atom_site_label_2
_geom_angle_atom_site_label_3
_geom_angle
B1 O1 C2 106.47(13)
C6 O2 C7 117.16(13)
C17 O3 C16 117.19(13)
B2 O4 C21 107.23(13)
B1 O5 C24 107.12(13)
B2 O6 C30 107.10(13)
C2 C1 H1 109.5
C2 C1 H7 109.5
H1 C1 H7 109.5
C2 C1 H8 109.5
H1 C1 H8 109.5
H7 C1 H8 109.5
O1 C2 C25 108.08(13)
O1 C2 C1 106.60(13)
C25 C2 C1 110.24(14)
O1 C2 C24 102.72(12)
C25 C2 C24 114.89(14)
C1 C2 C24 113.56(14)
C4 C3 C26 117.31(15)
C4 C3 B1 122.93(15)
C26 C3 B1 119.75(16)
C5 C4 C3 121.71(16)
C5 C4 H45 119.1
C3 C4 H45 119.1
C4 C5 C6 119.67(16)
C4 C5 H46 120.2
C6 C5 H46 120.2
O2 C6 C5 124.89(15)
O2 C6 C27 115.42(14)
C5 C6 C27 119.69(15)
O2 C7 C8 108.24(13)
O2 C7 H44 110.1
C8 C7 H44 110.1
O2 C7 H43 110.1
C8 C7 H43 110.1
H44 C7 H43 108.4
C7 C8 C9 110.51(14)
C7 C8 H11 109.5
C9 C8 H11 109.5
C7 C8 H10 109.5
C9 C8 H10 109.5
H11 C8 H10 108.1
C8 C9 C10 113.71(14)
C8 C9 H12 108.8
C10 C9 H12 108.8
C8 C9 H42 108.8
C10 C9 H42 108.8
H12 C9 H42 107.7
C11 C10 C9 112.61(14)
C11 C10 H41 109.1
C9 C10 H41 109.1
C11 C10 H40 109.1
C9 C10 H40 109.1
H41 C10 H40 107.8
C10 C11 C12 113.30(14)
C10 C11 H39 108.9
C12 C11 H39 108.9
C10 C11 H13 108.9
C12 C11 H13 108.9
H39 C11 H13 107.7
C13 C12 C11 113.40(14)
C13 C12 H37 108.9
C11 C12 H37 108.9
C13 C12 H38 108.9
C11 C12 H38 108.9
H37 C12 H38 107.7
C12 C13 C14 112.31(14)
C12 C13 H14 109.1
C14 C13 H14 109.1
C12 C13 H15 109.1
C14 C13 H15 109.1
H14 C13 H15 107.9
C15 C14 C13 113.57(14)
C15 C14 H16 108.9
C13 C14 H16 108.9
C15 C14 H36 108.9
C13 C14 H36 108.9
H16 C14 H36 107.7
C16 C15 C14 110.31(14)
C16 C15 H17 109.6
C14 C15 H17 109.6
C16 C15 H35 109.6
C14 C15 H35 109.6
H17 C15 H35 108.1
O3 C16 C15 108.38(13)
O3 C16 H33 110.0
C15 C16 H33 110.0
O3 C16 H34 110.0
C15 C16 H34 110.0
H33 C16 H34 108.4
O3 C17 C29 124.81(15)
O3 C17 C18 115.49(14)
C29 C17 C18 119.69(15)
C19 C18 C17 119.82(16)
C19 C18 H18 120.1
C17 C18 H18 120.1
C18 C19 C20 121.81(17)
C18 C19 H19 119.1
C20 C19 H19 119.1
C28 C20 C19 117.20(15)
C28 C20 B2 122.59(16)
C19 C20 B2 120.18(16)
O4 C21 C32 106.32(13)
O4 C21 C22 107.95(13)
C32 C21 C22 110.33(14)
O4 C21 C30 103.01(12)
C32 C21 C30 113.62(14)
C22 C21 C30 114.84(14)
C21 C22 H26 109.5
C21 C22 H25 109.5
H26 C22 H25 109.5
C21 C22 H2 109.5
H26 C22 H2 109.5
H25 C22 H2 109.5
C24 C23 H52 109.5
C24 C23 H51 109.5
H52 C23 H51 109.5
C24 C23 H3 109.5
H52 C23 H3 109.5
H51 C23 H3 109.5
O5 C24 C34 108.18(13)
O5 C24 C23 106.36(13)
C34 C24 C23 110.39(15)
O5 C24 C2 102.11(13)
C34 C24 C2 115.45(14)
C23 C24 C2 113.49(14)
C2 C25 H5 109.5
C2 C25 H6 109.5
H5 C25 H6 109.5
C2 C25 H4 109.5
H5 C25 H4 109.5
H6 C25 H4 109.5
C27 C26 C3 121.77(16)
C27 C26 H9 119.1
C3 C26 H9 119.1
C26 C27 C6 119.84(16)
C26 C27 H47 120.1
C6 C27 H47 120.1
C29 C28 C20 121.80(16)
C29 C28 H21 119.1
C20 C28 H21 119.1
C28 C29 C17 119.64(16)
C28 C29 H20 120.2
C17 C29 H20 120.2
O6 C30 C31 107.83(13)
O6 C30 C33 106.16(13)
C31 C30 C33 110.51(15)
O6 C30 C21 102.45(13)
C31 C30 C21 114.85(14)
C33 C30 C21 114.14(14)
C30 C31 H22 109.5
C30 C31 H23 109.5
H22 C31 H23 109.5
C30 C31 H24 109.5
H22 C31 H24 109.5
H23 C31 H24 109.5
C21 C32 H27 109.5
C21 C32 H28 109.5
H27 C32 H28 109.5
C21 C32 H29 109.5
H27 C32 H29 109.5
H28 C32 H29 109.5
C30 C33 H31 109.5
C30 C33 H30 109.5
H31 C33 H30 109.5
C30 C33 H32 109.5
H31 C33 H32 109.5
H30 C33 H32 109.5
C24 C34 H49 109.5
C24 C34 H50 109.5
H49 C34 H50 109.5
C24 C34 H48 109.5
H49 C34 H48 109.5
H50 C34 H48 109.5
O5 B1 O1 113.55(15)
O5 B1 C3 121.99(16)
O1 B1 C3 124.45(16)
O6 B2 O4 113.87(15)
O6 B2 C20 122.86(16)
O4 B2 C20 123.24(16)

loop_
_geom_bond_atom_site_label_1
_geom_bond_atom_site_label_2
_geom_bond_distance
O1 B1 1.370(2)
O1 C2 1.4637(19)
O2 C6 1.3682(19)
O2 C7 1.436(2)
O3 C17 1.3686(19)
O3 C16 1.438(2)
O4 B2 1.368(2)
O4 C21 1.4597(19)
O5 B1 1.367(2)
O5 C24 1.4634(19)
O6 B2 1.364(2)
O6 C30 1.4672(19)
C1 C2 1.524(2)
C1 H1 0.9800
C1 H7 0.9800
C1 H8 0.9800
C2 C25 1.520(2)
C2 C24 1.556(2)
C3 C4 1.394(2)
C3 C26 1.404(2)
C3 B1 1.553(2)
C4 C5 1.390(2)
C4 H45 0.9500
C5 C6 1.392(2)
C5 H46 0.9500
C6 C27 1.394(2)
C7 C8 1.516(2)
C7 H44 0.9900
C7 H43 0.9900
C8 C9 1.522(2)
C8 H11 0.9900
C8 H10 0.9900
C9 C10 1.529(2)
C9 H12 0.9900
C9 H42 0.9900
C10 C11 1.525(2)
C10 H41 0.9900
C10 H40 0.9900
C11 C12 1.525(2)
C11 H39 0.9900
C11 H13 0.9900
C12 C13 1.525(2)
C12 H37 0.9900
C12 H38 0.9900
C13 C14 1.529(2)
C13 H14 0.9900
C13 H15 0.9900
C14 C15 1.525(2)
C14 H16 0.9900
C14 H36 0.9900
C15 C16 1.514(2)
C15 H17 0.9900
C15 H35 0.9900
C16 H33 0.9900
C16 H34 0.9900
C17 C29 1.391(2)
C17 C18 1.391(2)
C18 C19 1.382(2)
C18 H18 0.9500
C19 C20 1.402(2)
C19 H19 0.9500
C20 C28 1.393(2)
C20 B2 1.557(2)
C21 C32 1.521(2)
C21 C22 1.522(2)
C21 C30 1.562(3)
C22 H26 0.9800
C22 H25 0.9800
C22 H2 0.9800
C23 C24 1.521(2)
C23 H52 0.9800
C23 H51 0.9800
C23 H3 0.9800
C24 C34 1.519(2)
C25 H5 0.9800
C25 H6 0.9800
C25 H4 0.9800
C26 C27 1.379(2)
C26 H9 0.9500
C27 H47 0.9500
C28 C29 1.390(2)
C28 H21 0.9500
C29 H20 0.9500
C30 C31 1.516(2)
C30 C33 1.520(2)
C31 H22 0.9800
C31 H23 0.9800
C31 H24 0.9800
C32 H27 0.9800
C32 H28 0.9800
C32 H29 0.9800
C33 H31 0.9800
C33 H30 0.9800
C33 H32 0.9800
C34 H49 0.9800
C34 H50 0.9800
C34 H48 0.9800

loop_
_geom_torsion_atom_site_label_1
_geom_torsion_atom_site_label_2
_geom_torsion_atom_site_label_3
_geom_torsion_atom_site_label_4
_geom_torsion
B1 O1 C2 C25 -145.38(14)
B1 O1 C2 C1 96.12(15)
B1 O1 C2 C24 -23.55(15)
C26 C3 C4 C5 -0.1(2)
B1 C3 C4 C5 178.85(15)
C3 C4 C5 C6 -0.4(2)
C7 O2 C6 C5 9.4(2)
C7 O2 C6 C27 -170.86(13)
C4 C5 C6 O2 -179.18(14)
C4 C5 C6 C27 1.1(2)
C6 O2 C7 C8 168.94(12)
O2 C7 C8 C9 -174.18(12)
C7 C8 C9 C10 -178.21(13)
C8 C9 C10 C11 -176.34(13)
C9 C10 C11 C12 -174.94(14)
C10 C11 C12 C13 178.65(13)
C11 C12 C13 C14 -179.08(14)
C12 C13 C14 C15 174.00(14)
C13 C14 C15 C16 176.54(13)
C17 O3 C16 C15 -174.83(12)
C14 C15 C16 O3 -179.41(12)
C16 O3 C17 C29 -1.2(2)
C16 O3 C17 C18 178.43(13)
O3 C17 C18 C19 -179.01(14)
C29 C17 C18 C19 0.6(2)
C17 C18 C19 C20 0.7(2)
C18 C19 C20 C28 -0.7(2)
C18 C19 C20 B2 177.49(15)
B2 O4 C21 C32 100.08(16)
B2 O4 C21 C22 -141.54(15)
B2 O4 C21 C30 -19.67(16)
B1 O5 C24 C34 -144.81(14)
B1 O5 C24 C23 96.59(16)
B1 O5 C24 C2 -22.61(15)
O1 C2 C24 O5 27.81(14)
C25 C2 C24 O5 144.90(13)
C1 C2 C24 O5 -86.89(15)
O1 C2 C24 C34 144.91(13)
C25 C2 C24 C34 -98.00(17)
C1 C2 C24 C34 30.20(19)
O1 C2 C24 C23 -86.23(15)
C25 C2 C24 C23 30.86(19)
C1 C2 C24 C23 159.07(14)
C4 C3 C26 C27 -0.2(2)
B1 C3 C26 C27 -179.15(15)
C3 C26 C27 C6 0.9(2)
O2 C6 C27 C26 178.90(14)
C5 C6 C27 C26 -1.3(2)
C19 C20 C28 C29 -0.6(2)
B2 C20 C28 C29 -178.72(15)
C20 C28 C29 C17 1.9(3)
O3 C17 C29 C28 177.74(15)
C18 C17 C29 C28 -1.9(2)
B2 O6 C30 C31 -142.92(15)
B2 O6 C30 C33 98.62(16)
B2 O6 C30 C21 -21.38(16)
O4 C21 C30 O6 24.70(14)
C32 C21 C30 O6 -89.87(15)
C22 C21 C30 O6 141.79(13)
O4 C21 C30 C31 141.30(13)
C32 C21 C30 C31 26.73(19)
C22 C21 C30 C31 -101.60(17)
O4 C21 C30 C33 -89.59(15)
C32 C21 C30 C33 155.84(14)
C22 C21 C30 C33 27.5(2)
C24 O5 B1 O1 8.82(18)
C24 O5 B1 C3 -172.16(14)
C2 O1 B1 O5 10.35(18)
C2 O1 B1 C3 -168.65(15)
C4 C3 B1 O5 -173.47(15)
C26 C3 B1 O5 5.4(2)
C4 C3 B1 O1 5.4(3)
C26 C3 B1 O1 -175.64(15)
C30 O6 B2 O4 10.18(19)
C30 O6 B2 C20 -167.74(15)
C21 O4 B2 O6 6.94(19)
C21 O4 B2 C20 -175.14(15)
C28 C20 B2 O6 -161.03(16)
C19 C20 B2 O6 20.9(2)
C28 C20 B2 O4 21.2(3)
C19 C20 B2 O4 -156.86(16)
